data_8105083
loop_
_publ_author_name
'Yan, Jin-Long'

_publ_section_title
;
 Crystal structure of
 N-(amino(pyrazin-2-yl)methylene)-6-methylpyridin-1-ium-3-carbohydrazonate-\k3
 O,N,N&#x2032;)-(dinitrato-\k1O)zinc(II), C12H12N8O7Zn
;
_journal_issue 2
_journal_name_full 'Zeitschrift f\"ur Kristallographie - New Crystal Structures'
_journal_page_first 283
_journal_page_last 284
_journal_paper_doi 10.1515/ncrs-2019-0605
_journal_volume 235
_journal_year 2020
_chemical_formula_sum 'C12 H12 N8 O7 Zn'
_chemical_formula_weight 445.67
_space_group_crystal_system monoclinic
_space_group_IT_number 14
_space_group_name_Hall '-P 2ybc'
_space_group_name_H-M_alt 'P 1 21/c 1'
_atom_sites_solution_hydrogens geom
_audit_creation_method SHELXL-2014/7
_cell_angle_alpha 90
_cell_angle_beta 96.2450(10)
_cell_angle_gamma 90
_cell_formula_units_Z 4
_cell_length_a 8.2116(3)
_cell_length_b 11.1926(4)
_cell_length_c 17.3488(7)
_cell_measurement_reflns_used 9112
_cell_measurement_temperature 150(2)
_cell_measurement_theta_max 79.30
_cell_measurement_theta_min 4.71
_cell_volume 1585.05(10)
_computing_structure_refinement 'SHELXL-2014/7 (Sheldrick, 2014)'
_diffrn_ambient_temperature 150(2)
_diffrn_measured_fraction_theta_full 1.000
_diffrn_measured_fraction_theta_max 0.987
_diffrn_measurement_device_type 'Bruker APEX-II CCD'
_diffrn_measurement_method '\f and \w scans'
_diffrn_radiation_type CuK\a
_diffrn_radiation_wavelength 1.54178
_diffrn_reflns_av_R_equivalents 0.0299
_diffrn_reflns_av_unetI/netI 0.0173
_diffrn_reflns_Laue_measured_fraction_full 1.000
_diffrn_reflns_Laue_measured_fraction_max 0.987
_diffrn_reflns_limit_h_max 9
_diffrn_reflns_limit_h_min -10
_diffrn_reflns_limit_k_max 13
_diffrn_reflns_limit_k_min -14
_diffrn_reflns_limit_l_max 21
_diffrn_reflns_limit_l_min -21
_diffrn_reflns_number 23387
_diffrn_reflns_point_group_measured_fraction_full 1.000
_diffrn_reflns_point_group_measured_fraction_max 0.987
_diffrn_reflns_theta_full 67.679
_diffrn_reflns_theta_max 79.657
_diffrn_reflns_theta_min 4.710
_exptl_absorpt_coefficient_mu 2.748
_exptl_crystal_colour yellow
_exptl_crystal_density_diffrn 1.868
_exptl_crystal_description rod
_exptl_crystal_F_000 904
_exptl_crystal_size_max 0.240
_exptl_crystal_size_mid 0.060
_exptl_crystal_size_min 0.040
_refine_diff_density_max 0.592
_refine_diff_density_min -0.314
_refine_diff_density_rms 0.059
_refine_ls_extinction_coef .
_refine_ls_extinction_method none
_refine_ls_goodness_of_fit_ref 1.067
_refine_ls_hydrogen_treatment constr
_refine_ls_matrix_type full
_refine_ls_number_parameters 254
_refine_ls_number_reflns 3416
_refine_ls_number_restraints 0
_refine_ls_restrained_S_all 1.067
_refine_ls_R_factor_all 0.0274
_refine_ls_R_factor_gt 0.0263
_refine_ls_shift/su_max 0.001
_refine_ls_shift/su_mean 0.000
_refine_ls_structure_factor_coef Fsqd
_refine_ls_weighting_details 'w=1/[\s^2^(Fo^2^)+(0.0363P)^2^+1.1222P] where P=(Fo^2^+2Fc^2^)/3'
_refine_ls_weighting_scheme calc
_refine_ls_wR_factor_gt 0.0713
_refine_ls_wR_factor_ref 0.0722
_reflns_Friedel_coverage 0.000
_reflns_Friedel_fraction_full .
_reflns_Friedel_fraction_max .
_reflns_number_gt 3271
_reflns_number_total 3416
_reflns_threshold_expression 'I > 2\s(I)'
_cod_data_source_file suppl_ncrs-2019-0605_suppl.cif
_cod_data_source_block SM_WY_7_0m
_cod_original_sg_symbol_H-M 'P 21/c'
_cod_database_code 8105083
_shelx_shelxl_version_number 2014/7
_shelx_space_group_comment
;
The symmetry employed for this shelxl refinement is uniquely defined
by the following loop, which should always be used as a source of
symmetry information in preference to the above space-group names.
They are only intended as comments.
;
_shelx_estimated_absorpt_t_min 0.558
_shelx_estimated_absorpt_t_max 0.898

loop_
_space_group_symop_operation_xyz
'x, y, z'
'-x, y+1/2, -z+1/2'
'-x, -y, -z'
'x, -y-1/2, z-1/2'

loop_
_atom_site_label
_atom_site_type_symbol
_atom_site_fract_x
_atom_site_fract_y
_atom_site_fract_z
_atom_site_U_iso_or_equiv
_atom_site_adp_type
_atom_site_occupancy
_atom_site_site_symmetry_order
_atom_site_calc_flag
_atom_site_refinement_flags_posn
_atom_site_refinement_flags_adp
_atom_site_refinement_flags_occupancy
_atom_site_disorder_assembly
_atom_site_disorder_group
Zn1 Zn 0.44852(2) 0.17713(2) 0.32758(2) 0.01909(8) Uani 1 1 d . . . . .
O1 O 0.32777(15) 0.32880(10) 0.36491(6) 0.0219(2) Uani 1 1 d . . . . .
O2 O 0.29118(15) 0.09741(12) 0.24861(7) 0.0269(3) Uani 1 1 d . . . . .
O3 O 0.14928(16) 0.07285(11) 0.34672(7) 0.0285(3) Uani 1 1 d . . . . .
O4 O 0.03960(18) 0.03693(16) 0.22983(9) 0.0439(4) Uani 1 1 d . . . . .
O5 O 0.61312(16) 0.28718(12) 0.28486(7) 0.0298(3) Uani 1 1 d . . . . .
O6 O 0.6016(2) 0.17558(16) 0.18288(9) 0.0461(4) Uani 1 1 d . . . . .
O7 O 0.79866(19) 0.30241(16) 0.20616(9) 0.0453(4) Uani 1 1 d . . . . .
N1 N 0.63308(17) 0.02162(12) 0.35115(8) 0.0204(3) Uani 1 1 d . . . . .
N2 N 0.8661(2) -0.14766(14) 0.40783(10) 0.0306(3) Uani 1 1 d . . . . .
N3 N 0.67811(18) 0.11906(13) 0.55206(8) 0.0242(3) Uani 1 1 d . . . . .
H3A H 0.6408 0.1768 0.5798 0.029 Uiso 1 1 calc R U . . .
H3B H 0.7521 0.0690 0.5737 0.029 Uiso 1 1 calc R U . . .
N4 N 0.51369(17) 0.17787(11) 0.44165(8) 0.0185(3) Uani 1 1 d . . . . .
N5 N 0.45611(16) 0.26981(12) 0.48502(7) 0.0184(3) Uani 1 1 d . . . . .
N6 N 0.23729(17) 0.54546(13) 0.59109(8) 0.0217(3) Uani 1 1 d . . . . .
H6 H 0.2518 0.5510 0.6420 0.026 Uiso 1 1 calc R U . . .
N7 N 0.15462(17) 0.06803(13) 0.27606(8) 0.0235(3) Uani 1 1 d . . . . .
N8 N 0.67324(18) 0.25361(14) 0.22309(8) 0.0278(3) Uani 1 1 d . . . . .
C1 C 0.6964(2) -0.05515(15) 0.30427(10) 0.0247(3) Uani 1 1 d . . . . .
H1 H 0.6603 -0.0537 0.2504 0.030 Uiso 1 1 calc R U . . .
C2 C 0.8155(2) -0.13812(16) 0.33288(11) 0.0288(4) Uani 1 1 d . . . . .
H2 H 0.8616 -0.1894 0.2974 0.035 Uiso 1 1 calc R U . . .
C3 C 0.8006(2) -0.07065(15) 0.45506(10) 0.0256(3) Uani 1 1 d . . . . .
H3 H 0.8329 -0.0750 0.5093 0.031 Uiso 1 1 calc R U . . .
C4 C 0.68755(19) 0.01493(14) 0.42742(9) 0.0185(3) Uani 1 1 d . . . . .
C5 C 0.62236(19) 0.10750(13) 0.47717(9) 0.0177(3) Uani 1 1 d . . . . .
C6 C 0.36222(19) 0.34009(13) 0.43842(9) 0.0172(3) Uani 1 1 d . . . . .
C7 C 0.28906(18) 0.44268(13) 0.47743(9) 0.0170(3) Uani 1 1 d . . . . .
C8 C 0.30917(19) 0.45412(14) 0.55735(9) 0.0201(3) Uani 1 1 d . . . . .
H8 H 0.3734 0.3977 0.5883 0.024 Uiso 1 1 calc R U . . .
C9 C 0.14376(19) 0.62950(14) 0.55108(9) 0.0197(3) Uani 1 1 d . . . . .
C10 C 0.12549(19) 0.62166(14) 0.47121(9) 0.0196(3) Uani 1 1 d . . . . .
H10 H 0.0633 0.6803 0.4413 0.024 Uiso 1 1 calc R U . . .
C11 C 0.19699(19) 0.52904(14) 0.43443(9) 0.0190(3) Uani 1 1 d . . . . .
H11 H 0.1833 0.5242 0.3794 0.023 Uiso 1 1 calc R U . . .
C12 C 0.0640(2) 0.72285(16) 0.59524(11) 0.0269(4) Uani 1 1 d . . . . .
H12A H 0.0093 0.6850 0.6364 0.040 Uiso 1 1 calc R U . . .
H12B H -0.0170 0.7661 0.5601 0.040 Uiso 1 1 calc R U . . .
H12C H 0.1472 0.7789 0.6183 0.040 Uiso 1 1 calc R U . . .

loop_
_atom_site_aniso_label
_atom_site_aniso_U_11
_atom_site_aniso_U_22
_atom_site_aniso_U_33
_atom_site_aniso_U_23
_atom_site_aniso_U_13
_atom_site_aniso_U_12
Zn1 0.02006(13) 0.02348(13) 0.01329(12) -0.00231(7) -0.00022(8) 0.00104(7)
O1 0.0261(6) 0.0250(6) 0.0143(5) -0.0007(4) 0.0007(4) 0.0061(4)
O2 0.0225(6) 0.0373(7) 0.0204(6) -0.0060(5) 0.0006(4) -0.0044(5)
O3 0.0382(7) 0.0277(6) 0.0201(6) -0.0019(5) 0.0056(5) 0.0061(5)
O5 0.0338(7) 0.0320(7) 0.0248(6) -0.0014(5) 0.0085(5) -0.0022(5)
N5 0.0213(6) 0.0186(6) 0.0154(6) -0.0026(5) 0.0023(5) 0.0037(5)
N4 0.0205(6) 0.0196(6) 0.0153(6) -0.0022(5) 0.0016(5) 0.0030(5)
N6 0.0228(7) 0.0256(7) 0.0165(6) -0.0015(5) 0.0016(5) 0.0045(5)
N1 0.0207(6) 0.0215(6) 0.0188(6) -0.0027(5) 0.0011(5) -0.0002(5)
O4 0.0298(7) 0.0670(10) 0.0321(7) 0.0016(7) -0.0091(6) -0.0151(7)
N7 0.0232(7) 0.0259(7) 0.0203(7) 0.0003(5) -0.0026(5) 0.0015(5)
O7 0.0342(8) 0.0671(10) 0.0360(8) 0.0179(7) 0.0103(6) -0.0090(7)
O6 0.0404(8) 0.0660(11) 0.0320(8) -0.0186(7) 0.0044(6) -0.0074(7)
N3 0.0309(8) 0.0246(7) 0.0162(6) -0.0013(5) -0.0020(5) 0.0082(6)
N8 0.0266(7) 0.0377(8) 0.0190(7) 0.0057(6) 0.0014(5) 0.0003(6)
N2 0.0329(8) 0.0272(7) 0.0325(8) -0.0016(6) 0.0067(6) 0.0096(6)
C11 0.0189(7) 0.0200(7) 0.0178(7) 0.0016(6) 0.0012(5) -0.0005(6)
C6 0.0173(7) 0.0190(7) 0.0154(7) -0.0008(5) 0.0026(5) -0.0002(5)
C10 0.0173(7) 0.0175(7) 0.0237(8) 0.0033(6) 0.0008(6) 0.0017(5)
C7 0.0151(7) 0.0173(7) 0.0188(7) -0.0001(5) 0.0024(5) -0.0005(5)
C4 0.0178(7) 0.0187(7) 0.0191(7) -0.0005(6) 0.0026(5) -0.0007(5)
C9 0.0149(7) 0.0186(7) 0.0256(8) -0.0017(6) 0.0030(6) 0.0000(5)
C8 0.0202(7) 0.0216(7) 0.0185(7) 0.0007(6) 0.0013(6) 0.0046(6)
C5 0.0185(7) 0.0181(7) 0.0162(7) 0.0007(5) 0.0012(5) 0.0003(5)
C3 0.0283(9) 0.0248(8) 0.0237(8) 0.0010(6) 0.0036(6) 0.0068(7)
C12 0.0232(8) 0.0259(8) 0.0316(9) -0.0084(7) 0.0031(7) 0.0043(6)
C1 0.0281(8) 0.0247(8) 0.0218(8) -0.0062(6) 0.0051(6) -0.0012(6)
C2 0.0315(9) 0.0241(8) 0.0320(9) -0.0072(7) 0.0092(7) 0.0034(7)

loop_
_atom_type_symbol
_atom_type_description
_atom_type_scat_dispersion_real
_atom_type_scat_dispersion_imag
_atom_type_scat_source
C C 0.0181 0.0091 'International Tables Vol C Tables 4.2.6.8 and 6.1.1.4'
H H 0.0000 0.0000 'International Tables Vol C Tables 4.2.6.8 and 6.1.1.4'
N N 0.0311 0.0180 'International Tables Vol C Tables 4.2.6.8 and 6.1.1.4'
O O 0.0492 0.0322 'International Tables Vol C Tables 4.2.6.8 and 6.1.1.4'
Zn Zn -1.5491 0.6778 'International Tables Vol C Tables 4.2.6.8 and 6.1.1.4'

loop_
_geom_angle_atom_site_label_1
_geom_angle_atom_site_label_2
_geom_angle_atom_site_label_3
_geom_angle
_geom_angle_site_symmetry_1
_geom_angle_site_symmetry_3
O2 Zn1 N4 140.34(5) . .
O2 Zn1 O5 115.44(5) . .
N4 Zn1 O5 104.05(5) . .
O2 Zn1 O1 106.35(5) . .
N4 Zn1 O1 77.03(5) . .
O5 Zn1 O1 88.72(5) . .
O2 Zn1 N1 98.51(5) . .
N4 Zn1 N1 74.21(5) . .
O5 Zn1 N1 94.11(5) . .
O1 Zn1 N1 150.92(5) . .
C6 O1 Zn1 108.99(9) . .
N7 O2 Zn1 112.37(9) . .
N8 O5 Zn1 117.36(11) . .
C6 N5 N4 108.76(12) . .
C5 N4 N5 116.80(13) . .
C5 N4 Zn1 124.51(11) . .
N5 N4 Zn1 118.09(10) . .
C8 N6 C9 123.70(14) . .
C8 N6 H6 118.1 . .
C9 N6 H6 118.1 . .
C1 N1 C4 116.99(14) . .
C1 N1 Zn1 132.15(12) . .
C4 N1 Zn1 110.79(10) . .
O4 N7 O3 123.85(16) . .
O4 N7 O2 117.72(14) . .
O3 N7 O2 118.43(14) . .
C5 N3 H3A 120.0 . .
C5 N3 H3B 120.0 . .
H3A N3 H3B 120.0 . .
O6 N8 O7 122.87(17) . .
O6 N8 O5 118.58(15) . .
O7 N8 O5 118.53(16) . .
C2 N2 C3 116.35(16) . .
C10 C11 C7 120.45(14) . .
C10 C11 H11 119.8 . .
C7 C11 H11 119.8 . .
O1 C6 N5 127.11(14) . .
O1 C6 C7 118.09(13) . .
N5 C6 C7 114.80(13) . .
C9 C10 C11 120.41(14) . .
C9 C10 H10 119.8 . .
C11 C10 H10 119.8 . .
C8 C7 C11 118.09(14) . .
C8 C7 C6 121.03(14) . .
C11 C7 C6 120.88(14) . .
N1 C4 C3 121.05(15) . .
N1 C4 C5 115.36(13) . .
C3 C4 C5 123.55(15) . .
N6 C9 C10 117.60(14) . .
N6 C9 C12 118.66(15) . .
C10 C9 C12 123.73(15) . .
N6 C8 C7 119.72(14) . .
N6 C8 H8 120.1 . .
C7 C8 H8 120.1 . .
N4 C5 N3 123.32(14) . .
N4 C5 C4 114.91(13) . .
N3 C5 C4 121.71(14) . .
N2 C3 C4 122.13(16) . .
N2 C3 H3 118.9 . .
C4 C3 H3 118.9 . .
C9 C12 H12A 109.5 . .
C9 C12 H12B 109.5 . .
H12A C12 H12B 109.5 . .
C9 C12 H12C 109.5 . .
H12A C12 H12C 109.5 . .
H12B C12 H12C 109.5 . .
N1 C1 C2 121.15(16) . .
N1 C1 H1 119.4 . .
C2 C1 H1 119.4 . .
N2 C2 C1 122.25(16) . .
N2 C2 H2 118.9 . .
C1 C2 H2 118.9 . .

loop_
_geom_bond_atom_site_label_1
_geom_bond_atom_site_label_2
_geom_bond_distance
_geom_bond_site_symmetry_2
Zn1 O2 1.9893(12) .
Zn1 N4 1.9931(13) .
Zn1 O5 2.0276(13) .
Zn1 O1 2.1033(11) .
Zn1 N1 2.3149(14) .
O1 C6 1.2822(19) .
O2 N7 1.3071(19) .
O3 N7 1.2325(19) .
O5 N8 1.284(2) .
N5 C6 1.316(2) .
N5 N4 1.3878(17) .
N4 C5 1.295(2) .
N6 C8 1.346(2) .
N6 C9 1.357(2) .
N6 H6 0.8800 .
N1 C1 1.328(2) .
N1 C4 1.352(2) .
O4 N7 1.2214(19) .
O7 N8 1.229(2) .
O6 N8 1.227(2) .
N3 C5 1.336(2) .
N3 H3A 0.8800 .
N3 H3B 0.8800 .
N2 C2 1.326(3) .
N2 C3 1.341(2) .
C11 C10 1.381(2) .
C11 C7 1.393(2) .
C11 H11 0.9500 .
C6 C7 1.492(2) .
C10 C9 1.380(2) .
C10 H10 0.9500 .
C7 C8 1.384(2) .
C4 C3 1.383(2) .
C4 C5 1.485(2) .
C9 C12 1.489(2) .
C8 H8 0.9500 .
C3 H3 0.9500 .
C12 H12A 0.9800 .
C12 H12B 0.9800 .
C12 H12C 0.9800 .
C1 C2 1.400(3) .
C1 H1 0.9500 .
C2 H2 0.9500 .

loop_
_geom_hbond_atom_site_label_D
_geom_hbond_atom_site_label_H
_geom_hbond_atom_site_label_A
_geom_hbond_distance_DH
_geom_hbond_distance_HA
_geom_hbond_distance_DA
_geom_hbond_angle_DHA
_geom_hbond_site_symmetry_A
N6 H6 O5 0.88 2.41 3.0123(19) 125.8 3_666
N3 H3A O7 0.88 2.43 2.885(2) 112.3 4_566
N3 H3B O3 0.88 2.20 3.0274(19) 156.5 3_656

loop_
_geom_torsion_atom_site_label_1
_geom_torsion_atom_site_label_2
_geom_torsion_atom_site_label_3
_geom_torsion_atom_site_label_4
_geom_torsion
_geom_torsion_site_symmetry_1
_geom_torsion_site_symmetry_2
_geom_torsion_site_symmetry_3
_geom_torsion_site_symmetry_4
C6 N5 N4 C5 172.77(14) . . . .
C6 N5 N4 Zn1 1.20(16) . . . .
Zn1 O2 N7 O4 168.09(13) . . . .
Zn1 O2 N7 O3 -12.13(18) . . . .
Zn1 O5 N8 O6 18.0(2) . . . .
Zn1 O5 N8 O7 -163.17(13) . . . .
Zn1 O1 C6 N5 -0.5(2) . . . .
Zn1 O1 C6 C7 179.98(11) . . . .
N4 N5 C6 O1 -0.4(2) . . . .
N4 N5 C6 C7 179.14(12) . . . .
C7 C11 C10 C9 -0.3(2) . . . .
C10 C11 C7 C8 -1.3(2) . . . .
C10 C11 C7 C6 177.97(14) . . . .
O1 C6 C7 C8 174.15(14) . . . .
N5 C6 C7 C8 -5.5(2) . . . .
O1 C6 C7 C11 -5.1(2) . . . .
N5 C6 C7 C11 175.25(14) . . . .
C1 N1 C4 C3 -1.8(2) . . . .
Zn1 N1 C4 C3 -179.26(13) . . . .
C1 N1 C4 C5 175.99(14) . . . .
Zn1 N1 C4 C5 -1.42(16) . . . .
C8 N6 C9 C10 -1.7(2) . . . .
C8 N6 C9 C12 177.02(15) . . . .
C11 C10 C9 N6 1.8(2) . . . .
C11 C10 C9 C12 -176.85(15) . . . .
C9 N6 C8 C7 0.0(2) . . . .
C11 C7 C8 N6 1.5(2) . . . .
C6 C7 C8 N6 -177.83(14) . . . .
N5 N4 C5 N3 0.7(2) . . . .
Zn1 N4 C5 N3 171.71(12) . . . .
N5 N4 C5 C4 -176.57(13) . . . .
Zn1 N4 C5 C4 -5.6(2) . . . .
N1 C4 C5 N4 4.2(2) . . . .
C3 C4 C5 N4 -177.98(15) . . . .
N1 C4 C5 N3 -173.12(15) . . . .
C3 C4 C5 N3 4.7(2) . . . .
C2 N2 C3 C4 -0.5(3) . . . .
N1 C4 C3 N2 2.6(3) . . . .
C5 C4 C3 N2 -175.08(16) . . . .
C4 N1 C1 C2 -0.7(2) . . . .
Zn1 N1 C1 C2 176.07(12) . . . .
C3 N2 C2 C1 -2.0(3) . . . .
N1 C1 C2 N2 2.7(3) . . . .
